data_1504210
loop_
_publ_author_name
'Han, Bo'
'Xiao, You-Cai'
'He, Zhao-Quan'
'Chen, Ying-Chun'

_publ_section_title
;
 Asymmetric Michael addition of gamma,gamma-disubstituted
 alpha,beta-unsaturated aldehydes to nitroolefins via dienamine catalysis.
;
_journal_issue 20
_journal_name_full 'Organic letters'
_journal_page_first 4660
_journal_page_last 4663
_journal_paper_doi 10.1021/ol901939b
_journal_volume 11
_journal_year 2009
_chemical_absolute_configuration ad
_chemical_formula_sum 'C23 H22 Cl N O3'
_chemical_formula_weight 395.87
_chemical_name_systematic
;
 ?
;
_space_group_IT_number 4
_symmetry_cell_setting monoclinic
_symmetry_space_group_name_Hall 'P 2yb'
_symmetry_space_group_name_H-M 'P 1 21 1'
_atom_sites_solution_hydrogens geom
_atom_sites_solution_primary direct
_atom_sites_solution_secondary difmap
_audit_creation_method SHELXL-97
_cell_angle_alpha 90.00
_cell_angle_beta 112.290(4)
_cell_angle_gamma 90.00
_cell_formula_units_Z 2
_cell_length_a 10.185(3)
_cell_length_b 8.740(3)
_cell_length_c 12.189(4)
_cell_measurement_reflns_used 3287
_cell_measurement_temperature 93(2)
_cell_measurement_theta_max 27.48
_cell_measurement_theta_min 3.18
_cell_volume 1003.9(6)
_computing_cell_refinement 'Rapid Auto Version 3.0 (Rigaku 2004)'
_computing_data_collection 'Rapid Auto Version 3.0 (Rigaku 2004)'
_computing_data_reduction 'Rapid Auto Version 3.0 (Rigaku 2004)'
_computing_structure_refinement 'SHELXL-97 (Sheldrick, 1997)'
_computing_structure_solution 'SHELXS-97 (Sheldrick, 1990)'
_diffrn_ambient_temperature 93(2)
_diffrn_measured_fraction_theta_full 0.997
_diffrn_measured_fraction_theta_max 0.997
_diffrn_measurement_device_type 'Rigaku SPIDER'
_diffrn_measurement_method '\w scans'
_diffrn_radiation_monochromator graphite
_diffrn_radiation_source 'Rotating Anode'
_diffrn_radiation_type MoK\a
_diffrn_radiation_wavelength 0.71073
_diffrn_reflns_av_R_equivalents 0.0333
_diffrn_reflns_av_sigmaI/netI 0.0878
_diffrn_reflns_limit_h_max 13
_diffrn_reflns_limit_h_min -12
_diffrn_reflns_limit_k_max 11
_diffrn_reflns_limit_k_min -11
_diffrn_reflns_limit_l_max 13
_diffrn_reflns_limit_l_min -15
_diffrn_reflns_number 7743
_diffrn_reflns_theta_full 27.47
_diffrn_reflns_theta_max 27.47
_diffrn_reflns_theta_min 3.18
_diffrn_standards_decay_% 0
_diffrn_standards_interval_count 0
_diffrn_standards_interval_time 0
_diffrn_standards_number 0
_exptl_absorpt_coefficient_mu 0.214
_exptl_absorpt_correction_T_max 0.9451
_exptl_absorpt_correction_T_min 0.9193
_exptl_absorpt_correction_type empirical
_exptl_crystal_colour Colorless
_exptl_crystal_density_diffrn 1.310
_exptl_crystal_density_method 'not measured'
_exptl_crystal_description Block
_exptl_crystal_F_000 416
_exptl_crystal_size_max 0.40
_exptl_crystal_size_mid 0.33
_exptl_crystal_size_min 0.27
_refine_diff_density_max 0.244
_refine_diff_density_min -0.213
_refine_diff_density_rms 0.049
_refine_ls_abs_structure_details 'Flack H D (1983), Acta Cryst. A39, 876-881'
_refine_ls_abs_structure_Flack -0.17(6)
_refine_ls_extinction_method none
_refine_ls_goodness_of_fit_ref 1.004
_refine_ls_hydrogen_treatment constr
_refine_ls_matrix_type full
_refine_ls_number_parameters 255
_refine_ls_number_reflns 4500
_refine_ls_number_restraints 1
_refine_ls_restrained_S_all 1.004
_refine_ls_R_factor_all 0.0446
_refine_ls_R_factor_gt 0.0336
_refine_ls_shift/su_max 0.001
_refine_ls_shift/su_mean 0.000
_refine_ls_structure_factor_coef Fsqd
_refine_ls_weighting_details 'calc w=1/[\s^2^(Fo^2^)+(0.0300P)^2^+0.0000P] where P=(Fo^2^+2Fc^2^)/3'
_refine_ls_weighting_scheme calc
_refine_ls_wR_factor_gt 0.0700
_refine_ls_wR_factor_ref 0.0855
_reflns_number_gt 3146
_reflns_number_total 4500
_reflns_threshold_expression >2sigma(I)
_cod_data_source_file ol901939b_si_002.cif
_cod_data_source_block 6e
_cod_depositor_comments
;
The following automatic conversions were performed:

'_symmetry_cell_setting' value 'Monoclinic' changed to 'monoclinic'
according to /home/saulius/struct/CIF-dictionaries/cif_core.dic
dictionary named 'cif_core.dic' version 2.4.2 from 2011-04-26.

Automatic conversion script
Id: cif_fix_values 1715 2011-07-08 13:25:40Z adriana 
;
_cod_original_cell_volume 1003.9(5)
_cod_original_sg_symbol_H-M P2(1)
_cod_database_code 1504210

loop_
_symmetry_equiv_pos_as_xyz
'x, y, z'
'-x, y+1/2, -z'

loop_
_atom_site_label
_atom_site_type_symbol
_atom_site_fract_x
_atom_site_fract_y
_atom_site_fract_z
_atom_site_U_iso_or_equiv
_atom_site_adp_type
_atom_site_occupancy
_atom_site_symmetry_multiplicity
_atom_site_calc_flag
_atom_site_refinement_flags
Cl1 Cl 0.81897(6) 0.75499(7) 0.50242(4) 0.02269(14) Uani 1 1 d .
O1 O 0.38423(18) 0.1335(2) 0.18391(15) 0.0303(4) Uani 1 1 d .
O2 O 0.48019(17) 0.79117(19) 0.14052(14) 0.0255(4) Uani 1 1 d .
O3 O 0.39653(17) 0.5692(2) 0.06879(14) 0.0268(4) Uani 1 1 d .
N1 N 0.4763(2) 0.6515(2) 0.14798(18) 0.0199(5) Uani 1 1 d .
C1 C 0.8358(2) 0.8290(3) 0.3737(2) 0.0198(5) Uani 1 1 d .
C2 C 0.8976(2) 0.9737(3) 0.3828(2) 0.0245(6) Uani 1 1 d .
H2 H 0.9298 1.0278 0.4558 0.029 Uiso 1 1 calc R
C3 C 0.9107(3) 1.0360(3) 0.2842(2) 0.0249(6) Uani 1 1 d .
H3 H 0.9537 1.1335 0.2890 0.030 Uiso 1 1 calc R
C4 C 0.8616(2) 0.9575(3) 0.1782(2) 0.0262(6) Uani 1 1 d .
H4 H 0.8678 1.0027 0.1095 0.031 Uiso 1 1 calc R
C5 C 0.8033(2) 0.8130(3) 0.1716(2) 0.0217(6) Uani 1 1 d .
H5 H 0.7721 0.7591 0.0985 0.026 Uiso 1 1 calc R
C6 C 0.7896(2) 0.7454(3) 0.26975(18) 0.0174(5) Uani 1 1 d .
C7 C 0.7299(2) 0.5847(3) 0.2648(2) 0.0179(5) Uani 1 1 d .
H7 H 0.7898 0.5364 0.3420 0.022 Uiso 1 1 calc R
C8 C 0.7488(2) 0.4821(3) 0.1690(2) 0.0179(5) Uani 1 1 d .
H8 H 0.7088 0.5372 0.0914 0.021 Uiso 1 1 calc R
C9 C 0.6699(2) 0.3342(3) 0.1573(2) 0.0204(5) Uani 1 1 d .
H9 H 0.6918 0.2543 0.1142 0.024 Uiso 1 1 calc R
C10 C 0.5723(2) 0.3053(3) 0.20200(19) 0.0167(5) Uani 1 1 d .
C11 C 0.5309(2) 0.4168(3) 0.27696(19) 0.0168(5) Uani 1 1 d .
H11 H 0.4250 0.4160 0.2491 0.020 Uiso 1 1 calc R
C12 C 0.5766(2) 0.5798(3) 0.26185(19) 0.0165(5) Uani 1 1 d .
H12 H 0.5739 0.6427 0.3295 0.020 Uiso 1 1 calc R
C13 C 0.5909(2) 0.3763(3) 0.40934(19) 0.0170(5) Uani 1 1 d .
C14 C 0.7162(2) 0.2964(3) 0.4613(2) 0.0250(6) Uani 1 1 d .
H14 H 0.7656 0.2609 0.4139 0.030 Uiso 1 1 calc R
C15 C 0.7707(3) 0.2676(4) 0.5826(2) 0.0339(7) Uani 1 1 d .
H15 H 0.8572 0.2128 0.6175 0.041 Uiso 1 1 calc R
C16 C 0.7008(3) 0.3175(3) 0.6526(2) 0.0358(7) Uani 1 1 d .
H16 H 0.7388 0.2981 0.7355 0.043 Uiso 1 1 calc R
C17 C 0.5746(3) 0.3963(3) 0.6013(2) 0.0342(7) Uani 1 1 d .
H17 H 0.5252 0.4307 0.6490 0.041 Uiso 1 1 calc R
C18 C 0.5193(3) 0.4256(3) 0.4791(2) 0.0250(6) Uani 1 1 d .
H18 H 0.4323 0.4795 0.4440 0.030 Uiso 1 1 calc R
C19 C 0.9044(2) 0.4552(3) 0.1982(2) 0.0210(6) Uani 1 1 d .
H19 H 0.9654 0.4653 0.2792 0.025 Uiso 1 1 calc R
C20 C 0.9657(2) 0.4188(3) 0.1231(2) 0.0237(6) Uani 1 1 d .
C21 C 1.1234(2) 0.3911(4) 0.1655(2) 0.0362(7) Uani 1 1 d .
H21A H 1.1678 0.4144 0.2503 0.043 Uiso 1 1 calc R
H21B H 1.1640 0.4573 0.1215 0.043 Uiso 1 1 calc R
H21C H 1.1409 0.2838 0.1521 0.043 Uiso 1 1 calc R
C22 C 0.8852(3) 0.3958(4) -0.0087(2) 0.0385(8) Uani 1 1 d .
H22A H 0.7834 0.4094 -0.0277 0.046 Uiso 1 1 calc R
H22B H 0.9027 0.2923 -0.0309 0.046 Uiso 1 1 calc R
H22C H 0.9174 0.4709 -0.0528 0.046 Uiso 1 1 calc R
C23 C 0.4927(3) 0.1613(3) 0.1684(2) 0.0231(6) Uani 1 1 d .
H23 H 0.5286 0.0846 0.1320 0.028 Uiso 1 1 calc R

loop_
_atom_site_aniso_label
_atom_site_aniso_U_11
_atom_site_aniso_U_22
_atom_site_aniso_U_33
_atom_site_aniso_U_23
_atom_site_aniso_U_13
_atom_site_aniso_U_12
Cl1 0.0266(3) 0.0244(3) 0.0139(3) -0.0016(3) 0.0041(2) 0.0013(3)
O1 0.0264(10) 0.0264(11) 0.0403(11) 0.0014(9) 0.0152(9) -0.0052(8)
O2 0.0284(10) 0.0157(11) 0.0288(10) 0.0071(7) 0.0069(8) 0.0030(7)
O3 0.0267(10) 0.0264(11) 0.0192(9) -0.0064(8) -0.0004(8) -0.0050(8)
N1 0.0184(11) 0.0211(12) 0.0227(11) 0.0009(10) 0.0105(9) 0.0011(10)
C1 0.0165(12) 0.0182(13) 0.0219(13) 0.0016(10) 0.0044(10) 0.0040(10)
C2 0.0218(13) 0.0200(14) 0.0247(14) 0.0002(11) 0.0010(11) 0.0037(11)
C3 0.0249(14) 0.0141(13) 0.0315(15) 0.0002(12) 0.0060(12) 0.0007(11)
C4 0.0195(13) 0.0302(16) 0.0294(15) 0.0062(12) 0.0099(12) 0.0010(12)
C5 0.0177(12) 0.0237(14) 0.0232(13) 0.0022(10) 0.0072(11) -0.0014(10)
C6 0.0129(10) 0.0162(12) 0.0219(11) 0.0018(11) 0.0053(9) 0.0017(11)
C7 0.0129(12) 0.0238(14) 0.0160(12) -0.0009(10) 0.0044(10) -0.0011(10)
C8 0.0171(12) 0.0212(14) 0.0164(12) -0.0067(10) 0.0076(10) -0.0033(11)
C9 0.0170(12) 0.0253(14) 0.0171(12) -0.0046(10) 0.0044(10) -0.0007(11)
C10 0.0177(12) 0.0150(13) 0.0150(12) -0.0017(9) 0.0033(10) 0.0021(10)
C11 0.0161(12) 0.0166(13) 0.0182(12) -0.0001(10) 0.0072(10) -0.0011(10)
C12 0.0167(12) 0.0209(13) 0.0122(11) 0.0038(10) 0.0057(10) 0.0036(10)
C13 0.0237(13) 0.0145(13) 0.0157(11) -0.0014(10) 0.0107(10) -0.0058(10)
C14 0.0248(13) 0.0301(17) 0.0203(12) 0.0076(11) 0.0088(11) 0.0036(11)
C15 0.0260(13) 0.0456(19) 0.0263(13) 0.0117(15) 0.0057(11) -0.0017(15)
C16 0.0406(17) 0.0459(19) 0.0172(13) 0.0031(12) 0.0067(13) -0.0142(14)
C17 0.058(2) 0.0288(17) 0.0255(14) -0.0072(13) 0.0266(15) -0.0079(15)
C18 0.0310(15) 0.0224(16) 0.0248(13) -0.0070(11) 0.0140(12) -0.0006(12)
C19 0.0160(12) 0.0261(15) 0.0191(13) 0.0055(11) 0.0046(10) 0.0021(11)
C20 0.0173(12) 0.0322(16) 0.0216(13) 0.0041(11) 0.0074(11) 0.0023(11)
C21 0.0194(14) 0.057(2) 0.0322(15) 0.0037(15) 0.0091(12) 0.0070(14)
C22 0.0248(14) 0.069(2) 0.0234(14) -0.0009(15) 0.0109(12) 0.0105(15)
C23 0.0259(14) 0.0219(15) 0.0205(13) 0.0001(11) 0.0078(11) -0.0005(12)

loop_
_atom_type_symbol
_atom_type_description
_atom_type_scat_dispersion_real
_atom_type_scat_dispersion_imag
_atom_type_scat_source
C C 0.0033 0.0016 'International Tables Vol C Tables 4.2.6.8 and 6.1.1.4'
H H 0.0000 0.0000 'International Tables Vol C Tables 4.2.6.8 and 6.1.1.4'
N N 0.0061 0.0033 'International Tables Vol C Tables 4.2.6.8 and 6.1.1.4'
O O 0.0106 0.0060 'International Tables Vol C Tables 4.2.6.8 and 6.1.1.4'
Cl Cl 0.1484 0.1585 'International Tables Vol C Tables 4.2.6.8 and 6.1.1.4'

loop_
_geom_angle_atom_site_label_1
_geom_angle_atom_site_label_2
_geom_angle_atom_site_label_3
_geom_angle
O2 N1 O3 123.7(2)
O2 N1 C12 116.8(2)
O3 N1 C12 119.5(2)
C6 C1 C2 122.6(2)
C6 C1 Cl1 120.46(19)
C2 C1 Cl1 116.98(19)
C3 C2 C1 118.7(2)
C3 C2 H2 120.7
C1 C2 H2 120.7
C2 C3 C4 120.2(2)
C2 C3 H3 119.9
C4 C3 H3 119.9
C3 C4 C5 120.3(2)
C3 C4 H4 119.9
C5 C4 H4 119.9
C4 C5 C6 121.2(2)
C4 C5 H5 119.4
C6 C5 H5 119.4
C1 C6 C5 117.0(2)
C1 C6 C7 121.1(2)
C5 C6 C7 121.8(2)
C6 C7 C8 113.83(18)
C6 C7 C12 114.24(19)
C8 C7 C12 112.39(18)
C6 C7 H7 105.1
C8 C7 H7 105.1
C12 C7 H7 105.1
C9 C8 C19 111.4(2)
C9 C8 C7 110.93(19)
C19 C8 C7 109.57(18)
C9 C8 H8 108.3
C19 C8 H8 108.3
C7 C8 H8 108.3
C10 C9 C8 125.7(2)
C10 C9 H9 117.2
C8 C9 H9 117.2
C9 C10 C23 118.0(2)
C9 C10 C11 123.6(2)
C23 C10 C11 118.2(2)
C10 C11 C12 111.21(18)
C10 C11 C13 113.45(19)
C12 C11 C13 108.86(18)
C10 C11 H11 107.7
C12 C11 H11 107.7
C13 C11 H11 107.7
N1 C12 C11 111.44(18)
N1 C12 C7 109.51(17)
C11 C12 C7 111.91(19)
N1 C12 H12 107.9
C11 C12 H12 107.9
C7 C12 H12 107.9
C14 C13 C18 119.2(2)
C14 C13 C11 122.0(2)
C18 C13 C11 118.8(2)
C13 C14 C15 120.4(2)
C13 C14 H14 119.8
C15 C14 H14 119.8
C16 C15 C14 120.7(2)
C16 C15 H15 119.6
C14 C15 H15 119.6
C15 C16 C17 119.3(2)
C15 C16 H16 120.3
C17 C16 H16 120.3
C16 C17 C18 120.1(2)
C16 C17 H17 119.9
C18 C17 H17 119.9
C13 C18 C17 120.2(2)
C13 C18 H18 119.9
C17 C18 H18 119.9
C20 C19 C8 127.0(2)
C20 C19 H19 116.5
C8 C19 H19 116.5
C19 C20 C21 121.3(2)
C19 C20 C22 123.8(2)
C21 C20 C22 114.8(2)
C20 C21 H21A 109.5
C20 C21 H21B 109.5
H21A C21 H21B 109.5
C20 C21 H21C 109.5
H21A C21 H21C 109.5
H21B C21 H21C 109.5
C20 C22 H22A 109.5
C20 C22 H22B 109.5
H22A C22 H22B 109.5
C20 C22 H22C 109.5
H22A C22 H22C 109.5
H22B C22 H22C 109.5
O1 C23 C10 124.5(2)
O1 C23 H23 117.7
C10 C23 H23 117.7

loop_
_geom_bond_atom_site_label_1
_geom_bond_atom_site_label_2
_geom_bond_distance
Cl1 C1 1.765(3)
O1 C23 1.214(3)
O2 N1 1.226(3)
O3 N1 1.230(2)
N1 C12 1.513(3)
C1 C6 1.381(3)
C1 C2 1.397(3)
C2 C3 1.371(3)
C2 H2 0.9500
C3 C4 1.378(3)
C3 H3 0.9500
C4 C5 1.385(4)
C4 H4 0.9500
C5 C6 1.388(3)
C5 H5 0.9500
C6 C7 1.522(4)
C7 C8 1.541(3)
C7 C12 1.548(3)
C7 H7 1.0000
C8 C9 1.500(3)
C8 C19 1.506(3)
C8 H8 1.0000
C9 C10 1.326(3)
C9 H9 0.9500
C10 C23 1.469(3)
C10 C11 1.502(3)
C11 C12 1.531(3)
C11 C13 1.534(3)
C11 H11 1.0000
C12 H12 1.0000
C13 C14 1.379(3)
C13 C18 1.383(3)
C14 C15 1.392(3)
C14 H14 0.9500
C15 C16 1.373(4)
C15 H15 0.9500
C16 C17 1.381(4)
C16 H16 0.9500
C17 C18 1.403(3)
C17 H17 0.9500
C18 H18 0.9500
C19 C20 1.328(3)
C19 H19 0.9500
C20 C21 1.509(3)
C20 C22 1.514(3)
C21 H21A 0.9800
C21 H21B 0.9800
C21 H21C 0.9800
C22 H22A 0.9800
C22 H22B 0.9800
C22 H22C 0.9800
C23 H23 0.9500

loop_
_geom_torsion_atom_site_label_1
_geom_torsion_atom_site_label_2
_geom_torsion_atom_site_label_3
_geom_torsion_atom_site_label_4
_geom_torsion
C6 C1 C2 C3 1.0(3)
Cl1 C1 C2 C3 -179.09(19)
C1 C2 C3 C4 1.0(3)
C2 C3 C4 C5 -2.3(4)
C3 C4 C5 C6 1.6(4)
C2 C1 C6 C5 -1.7(3)
Cl1 C1 C6 C5 178.47(16)
C2 C1 C6 C7 176.8(2)
Cl1 C1 C6 C7 -3.1(3)
C4 C5 C6 C1 0.3(3)
C4 C5 C6 C7 -178.1(2)
C1 C6 C7 C8 -152.8(2)
C5 C6 C7 C8 25.6(3)
C1 C6 C7 C12 76.2(3)
C5 C6 C7 C12 -105.4(2)
C6 C7 C8 C9 -171.91(19)
C12 C7 C8 C9 -40.0(3)
C6 C7 C8 C19 64.6(3)
C12 C7 C8 C19 -163.48(19)
C19 C8 C9 C10 136.2(2)
C7 C8 C9 C10 13.8(3)
C8 C9 C10 C23 172.0(2)
C8 C9 C10 C11 -2.9(4)
C9 C10 C11 C12 18.4(3)
C23 C10 C11 C12 -156.5(2)
C9 C10 C11 C13 -104.7(3)
C23 C10 C11 C13 80.4(3)
O2 N1 C12 C11 162.04(19)
O3 N1 C12 C11 -18.1(3)
O2 N1 C12 C7 -73.6(2)
O3 N1 C12 C7 106.3(2)
C10 C11 C12 N1 78.5(2)
C13 C11 C12 N1 -155.82(18)
C10 C11 C12 C7 -44.5(2)
C13 C11 C12 C7 81.2(2)
C6 C7 C12 N1 65.1(2)
C8 C7 C12 N1 -66.6(2)
C6 C7 C12 C11 -170.85(18)
C8 C7 C12 C11 57.5(2)
C10 C11 C13 C14 28.4(3)
C12 C11 C13 C14 -96.0(3)
C10 C11 C13 C18 -153.6(2)
C12 C11 C13 C18 82.0(3)
C18 C13 C14 C15 -0.8(4)
C11 C13 C14 C15 177.1(2)
C13 C14 C15 C16 0.2(4)
C14 C15 C16 C17 0.4(4)
C15 C16 C17 C18 -0.4(4)
C14 C13 C18 C17 0.8(4)
C11 C13 C18 C17 -177.2(2)
C16 C17 C18 C13 -0.2(4)
C9 C8 C19 C20 80.9(3)
C7 C8 C19 C20 -155.9(3)
C8 C19 C20 C21 -178.4(2)
C8 C19 C20 C22 -0.9(4)
C9 C10 C23 O1 -165.4(2)
C11 C10 C23 O1 9.8(4)
